data_1546797
loop_
_publ_author_name
'James A. Kaduk'
'Amy M. Gindhart'
'Thomas N. Blanton'

_publ_section_title
;
 Crystal Structure of 17alpha-Dihydroequilin, C18H22O2, from Synchrotron
 Powder Diffraction Data and Density Functional Theory
;
_journal_name_full Crystals
_journal_page_first 218
_journal_paper_doi 10.3390/cryst7070218
_journal_volume 7
_journal_year 2017
_chemical_formula_sum 'C9 H11 O'
_chemical_formula_weight 135.19
_space_group_IT_number 19
_symmetry_cell_setting orthorhombic
_symmetry_space_group_name_Hall 'P 2ac 2ab'
_symmetry_space_group_name_H-M 'P 21 21 21'
_cell_angle_alpha 90.0
_cell_angle_beta 90.0
_cell_angle_gamma 90.0
_cell_formula_units_Z 8
_cell_length_a 6.768729(13)
_cell_length_b 8.968490(11)
_cell_length_c 23.39031(5)
_cell_volume 1419.915(4)
_computing_structure_refinement GSAS
_diffrn_radiation_polarisn_ratio 0.99
_diffrn_radiation_probe x-ray
_diffrn_radiation_wavelength 0.413342
_exptl_absorpt_correction_T_max 1.00000
_exptl_absorpt_correction_T_min 1.00000
_exptl_absorpt_process_details
;   GSAS Absorption/surface roughness correction: function number 0
 No correction is applied.
;
_pd_calc_method 'Rietveld Refinement'
_pd_instr_location ' ?'
_pd_meas_number_of_points 49497
_pd_phase_name 'from C:/zjak01/ICDD_pharma/0174a_2.cif'
_pd_proc_info_datetime 2017-03-27T12:41:52
_pd_proc_info_excluded_regions ' ?'
_pd_proc_ls_background_function
;   GSAS Background function number 1 with  3 terms.
 Shifted Chebyshev function of 1st kind
      1:    122.914     2:    3.82805     3:   -15.8637    
;
_pd_proc_ls_peak_cutoff 0.00100
_pd_proc_ls_profile_function
;
 CW Profile function number 4 with  18 terms
 Pseudovoigt profile coefficients as parameterized in
 P. Thompson, D.E. Cox & J.B. Hastings (1987). J. Appl. Cryst.,20,79-83.
 Asymmetry correction of L.W. Finger, D.E. Cox & A. P. Jephcoat (1994).
 J. Appl. Cryst.,27,892-900.
 Microstrain broadening by P.W. Stephens,  (1999). J. Appl. Cryst.,32,281-289.
 #1(GU)   =    1.163 #2(GV)   =   -0.126 #3(GW)   =    0.063
 #4(GP)   =    0.000 #5(LX)   =    0.173 #6(ptec) =     0.00
 #7(trns) =     0.00 #8(shft) =   0.0000 #9(sfec) =     0.00
 #10(S/L) =   0.0011 #11(H/L) =   0.0011 #12(eta) =   0.4575
 #13(S400 ) =  5.1E-03 #14(S040 ) =  1.1E-03 #15(S004 ) =  0.0E+00
 #16(S220 ) =  4.1E-03 #17(S202 ) =  7.7E-05 #18(S022 ) =  6.1E-05
 Peak tails are ignored  where the intensity is below 0.0010 times the peak
   Aniso. broadening axis   0.0   0.0   1.0
;
_pd_proc_ls_prof_R_factor 0.0732
_pd_proc_ls_prof_wR_expected 0.0618
_pd_proc_ls_prof_wR_factor 0.0902
_pd_proc_number_of_points 49497
_pd_spec_mounting ' ?'
_refine_ls_goodness_of_fit_all 1.49
_refine_ls_matrix_type full
_refine_ls_number_parameters 87
_refine_ls_number_restraints 63
_refine_ls_R_Fsqd_factor 0.13604
_refine_ls_shift/su_max 0.05
_refine_ls_shift/su_mean 0.00
_reflns_d_resolution_high 0.955
_reflns_d_resolution_low 11.695
_reflns_limit_h_max 7
_reflns_limit_h_min 0
_reflns_limit_k_max 9
_reflns_limit_k_min 0
_reflns_limit_l_max 24
_reflns_limit_l_min 0
_reflns_number_total 1024
_cod_data_source_file crystals-07-00218-s001.cif.txt
_cod_data_source_block DIHYDROEQUILIN_H22_publ
_cod_depositor_comments
;
The following automatic conversions were performed:

'_geom_bond_publ_flag' value 'N' changed to 'n' according to the
built-in table from CIF Core dictionary named 'cif_core.dic' version
2.4.1 from 2010-06-29 (128 times).

'_geom_angle_publ_flag' value 'N' changed to 'n' according to the
built-in table from CIF Core dictionary named 'cif_core.dic' version
2.4.1 from 2010-06-29 (86 times).

Automatic conversion script
Id: cif_fix_values 5376 2017-05-30 11:51:03Z andrius 
;
_cod_original_cell_volume 1419.9150(30)
_cod_database_code 1546797
_gsas_exptl_extinct_corr_t_min 1.00000
_gsas_exptl_extinct_corr_t_max 1.00000

loop_
_symmetry_equiv_pos_site_id
_symmetry_equiv_pos_as_xyz
1 +x,+y,+z
2 +x+1/2,-y+1/2,-z
3 -x,+y+1/2,-z+1/2
4 -x+1/2,-y,+z+1/2

loop_
_atom_site_type_symbol
_atom_site_label
_atom_site_fract_x
_atom_site_fract_y
_atom_site_fract_z
_atom_site_occupancy
_atom_site_thermal_displace_type
_atom_site_U_iso_or_equiv
_atom_site_symmetry_multiplicity
C C1 0.4859(4) 0.4413(4) 0.56932(11) 1.0 Uiso 0.04201(32) 4
C C2 0.6295(4) 0.48608(35) 0.52303(9) 1.0 Uiso 0.04201(32) 4
C C3 0.55174(33) 0.46570(9) 0.46262(9) 1.0 Uiso 0.04201(32) 4
C C4 0.35179(32) 0.43162(10) 0.45232(9) 1.0 Uiso 0.04201(32) 4
C C5 0.2049(4) 0.4206(4) 0.50061(12) 1.0 Uiso 0.04201(32) 4
C C6 0.2978(4) 0.4147(5) 0.55887(11) 1.0 Uiso 0.04201(32) 4
C C7 0.68185(32) 0.47123(10) 0.41664(11) 1.0 Uiso 0.04201(32) 4
C C8 0.6177(4) 0.44387(10) 0.36146(11) 1.0 Uiso 0.04201(32) 4
C C9 0.4209(4) 0.41030(8) 0.35138(9) 1.0 Uiso 0.04201(32) 4
C C10 0.28888(32) 0.40439(9) 0.39683(11) 1.0 Uiso 0.04201(32) 4
C C11 0.7160(5) 0.6429(4) 0.53535(13) 1.0 Uiso 0.04201(32) 4
C C12 0.8039(4) 0.6529(4) 0.59566(12) 1.0 Uiso 0.04201(32) 4
C C13 0.64964(32) 0.61337(26) 0.64122(10) 1.0 Uiso 0.04201(32) 4
C C14 0.5740(4) 0.45288(29) 0.62774(11) 1.0 Uiso 0.04201(32) 4
C C15 0.4577(4) 0.40859(35) 0.68115(14) 1.0 Uiso 0.04201(32) 4
C C16 0.5769(5) 0.4810(4) 0.73029(11) 1.0 Uiso 0.04201(32) 4
C C17 0.7297(4) 0.58639(29) 0.70222(11) 1.0 Uiso 0.04201(32) 4
O O18 0.3548(4) 0.38262(11) 0.29656(12) 1.0 Uiso 0.0757(8) 4
C C19 0.4773(5) 0.7231(4) 0.64263(17) 1.0 Uiso 0.0757(8) 4
O O20 0.9228(4) 0.52336(30) 0.70413(12) 1.0 Uiso 0.0757(8) 4
H H21 0.11181 0.31597 0.49426 1.0 Uiso 0.0547(4) 4
H H22 0.19377 0.38480 0.59544 1.0 Uiso 0.0547(4) 4
H H23 0.84427 0.49865 0.42409 1.0 Uiso 0.0547(4) 4
H H24 0.72668 0.44895 0.32435 1.0 Uiso 0.0547(4) 4
H H25 0.12726 0.37678 0.38811 1.0 Uiso 0.0547(4) 4
H H26 0.59376 0.72954 0.53083 1.0 Uiso 0.0547(4) 4
H H27 0.83792 0.66848 0.50319 1.0 Uiso 0.0547(4) 4
H H28 0.93296 0.57186 0.59954 1.0 Uiso 0.0547(4) 4
H H29 0.85931 0.77121 0.60342 1.0 Uiso 0.0547(4) 4
H H30 0.45509 0.28215 0.68612 1.0 Uiso 0.0547(4) 4
H H31 0.30091 0.45428 0.67802 1.0 Uiso 0.0547(4) 4
H H32 0.47247 0.54599 0.75929 1.0 Uiso 0.0547(4) 4
H H33 0.65630 0.39110 0.75597 1.0 Uiso 0.0547(4) 4
H H34 0.71072 0.37866 0.62726 1.0 Uiso 0.0547(4) 4
H H35 0.44430 0.76326 0.59738 1.0 Uiso 0.0984(10) 4
H H36 0.51773 0.82254 0.67064 1.0 Uiso 0.0984(10) 4
H H37 0.34116 0.66543 0.66092 1.0 Uiso 0.0984(10) 4
H H38 0.74839 0.67852 0.72625 1.0 Uiso 0.0984(10) 4
H H39 0.38120 0.29030 0.29360 1.0 Uiso 0.0984(10) 4
H H40 0.98845 0.53295 0.73489 1.0 Uiso 0.0984(10) 4
H H41 0.75916 0.40564 0.52707 1.0 Uiso 0.0575 4
H H42 0.10328 0.52195 0.49982 1.0 Uiso 0.0575 4

loop_
_atom_type_symbol
_atom_type_number_in_cell
_atom_type_scat_dispersion_real
_atom_type_scat_dispersion_imag
_atom_type_scat_Cromer_Mann_a1
_atom_type_scat_Cromer_Mann_a2
_atom_type_scat_Cromer_Mann_a3
_atom_type_scat_Cromer_Mann_a4
_atom_type_scat_Cromer_Mann_b1
_atom_type_scat_Cromer_Mann_b2
_atom_type_scat_Cromer_Mann_b3
_atom_type_scat_Cromer_Mann_b4
_atom_type_scat_Cromer_Mann_c
_atom_type_scat_source
C 72.0 0.000 0.000 2.31000 20.8439 1.02000 10.2075 1.58860 0.56870 0.86500 51.6512 0.21560 International_Tables_Vol_C
O 8.0 0.000 0.000 3.04850 13.2771 2.28680 5.70110 1.54630 0.32390 0.86700 32.9089 0.25080 International_Tables_Vol_C
H 88.0 0.000 0.000 0.49300 10.5109 0.32291 26.1257 0.14019 3.14236 0.04081 57.7997 0.00304 International_Tables_Vol_C

loop_
_geom_angle_atom_site_label_1
_geom_angle_atom_site_label_2
_geom_angle_atom_site_label_3
_geom_angle
_geom_angle_site_symmetry_1
_geom_angle_site_symmetry_2
_geom_angle_site_symmetry_3
_geom_angle_publ_flag
C2 C1 C6 122.48(21) 1_555 . 1_555 n
C2 C1 C14 112.38(17) 1_555 . 1_555 n
C6 C1 C14 124.55(18) 1_555 . 1_555 n
C1 C2 C3 114.35(19) 1_555 . 1_555 n
C1 C2 C11 110.56(20) 1_555 . 1_555 n
C1 C2 H41 101.98(23) 1_555 . 4_665 n
C3 C2 C11 114.39(20) 1_555 . 1_555 n
C3 C2 H41 106.50(19) 1_555 . 4_665 n
C11 C2 H41 108.02(22) 1_555 . 4_665 n
C2 C3 C4 121.21(15) 1_555 . 1_555 n
C2 C3 C7 119.71(16) 1_555 . 1_555 n
C4 C3 C7 118.95(11) 1_555 . 1_555 n
C3 C4 C5 121.32(11) 1_555 . 1_555 n
C3 C4 C10 119.55(10) 1_555 . 1_555 n
C5 C4 C10 119.12(14) 1_555 . 1_555 n
C4 C5 C6 113.93(16) 1_555 . 1_555 n
C4 C5 H21 101.84(21) 1_555 . 1_555 n
C4 C5 H42 95.45(21) 1_555 . 4_565 n
C6 C5 H21 121.85(34) 1_555 . 1_555 n
C6 C5 H42 118.14(35) 1_555 . 4_565 n
H21 C5 H42 101.35(21) 1_555 . 4_565 n
C1 C6 C5 124.50(19) 1_555 . 1_555 n
C1 C6 H22 130.92(24) 1_555 . 1_555 n
C5 C6 H22 104.34(22) 1_555 . 1_555 n
C3 C7 C8 121.07(14) 1_555 . 1_555 n
C3 C7 H23 118.99(20) 1_555 . 1_555 n
C8 C7 H23 119.89(20) 1_555 . 1_555 n
C7 C8 C9 119.93(12) 1_555 . 1_555 n
C7 C8 H24 111.69(21) 1_555 . 1_555 n
C9 C8 H24 127.51(20) 1_555 . 1_555 n
C8 C9 C10 119.76(11) 1_555 . 1_555 n
C8 C9 O18 120.58(22) 1_555 . 1_555 n
C10 C9 O18 119.66(21) 1_555 . 1_555 n
C4 C10 C9 120.75(11) 1_555 . 1_555 n
C4 C10 H25 133.04(22) 1_555 . 1_555 n
C9 C10 H25 105.52(21) 1_555 . 1_555 n
C2 C11 C12 111.75(20) 1_555 . 1_555 n
C2 C11 H26 112.94(29) 1_555 . 1_555 n
C2 C11 H27 106.84(26) 1_555 . 1_555 n
C12 C11 H26 111.37(32) 1_555 . 1_555 n
C12 C11 H27 104.81(25) 1_555 . 1_555 n
H26 C11 H27 108.65(24) 1_555 . 1_555 n
C11 C12 C13 111.21(19) 1_555 . 1_555 n
C11 C12 H28 110.82(27) 1_555 . 1_555 n
C11 C12 H29 114.29(27) 1_555 . 1_555 n
C13 C12 H28 105.61(21) 1_555 . 1_555 n
C13 C12 H29 110.71(24) 1_555 . 1_555 n
H28 C12 H29 103.61(22) 1_555 . 1_555 n
C12 C13 C14 107.23(18) 1_555 . 1_555 n
C12 C13 C17 116.06(12) 1_555 . 1_555 n
C12 C13 C19 112.73(18) 1_555 . 1_555 n
C14 C13 C17 99.05(11) 1_555 . 1_555 n
C14 C13 C19 110.38(18) 1_555 . 1_555 n
C17 C13 C19 110.42(19) 1_555 . 1_555 n
C1 C14 C13 112.33(19) 1_555 . 1_555 n
C1 C14 C15 121.59(18) 1_555 . 1_555 n
C1 C14 H34 102.72(23) 1_555 . 1_555 n
C13 C14 C15 104.10(12) 1_555 . 1_555 n
C13 C14 H34 113.84(20) 1_555 . 1_555 n
C15 C14 H34 102.16(25) 1_555 . 1_555 n
C14 C15 C16 103.28(15) 1_555 . 1_555 n
C14 C15 H30 117.14(26) 1_555 . 1_555 n
C14 C15 H31 105.37(23) 1_555 . 1_555 n
C16 C15 H30 121.71(29) 1_555 . 1_555 n
C16 C15 H31 114.30(28) 1_555 . 1_555 n
H30 C15 H31 94.18(19) 1_555 . 1_555 n
C15 C16 C17 106.84(12) 1_555 . 1_555 n
C15 C16 H32 101.09(27) 1_555 . 1_555 n
C15 C16 H33 106.35(31) 1_555 . 1_555 n
C17 C16 H32 108.59(26) 1_555 . 1_555 n
C17 C16 H33 128.43(28) 1_555 . 1_555 n
H32 C16 H33 102.36(21) 1_555 . 1_555 n
C13 C17 C16 104.66(11) 1_555 . 1_555 n
C13 C17 O20 114.37(18) 1_555 . 1_555 n
C13 C17 H38 115.52(22) 1_555 . 1_555 n
C16 C17 O20 110.94(21) 1_555 . 1_555 n
C16 C17 H38 110.40(25) 1_555 . 1_555 n
O20 C17 H38 101.11(22) 1_555 . 1_555 n
C9 O18 H39 100.53(12) 1_555 . 1_555 n
C13 C19 H35 111.97(28) 1_555 . 1_555 n
C13 C19 H36 100.49(25) 1_555 . 1_555 n
C13 C19 H37 116.86(29) 1_555 . 1_555 n
H35 C19 H36 102.97(30) 1_555 . 1_555 n
H35 C19 H37 116.09(35) 1_555 . 1_555 n
H36 C19 H37 105.85(32) 1_555 . 1_555 n
C17 O20 H40 117.78(29) 1_555 . 1_555 n

loop_
_geom_bond_atom_site_label_1
_geom_bond_atom_site_label_2
_geom_bond_distance
_geom_bond_site_symmetry_1
_geom_bond_site_symmetry_2
_geom_bond_publ_flag
C1 C2 1.5092(14) . 1_555 n
C1 C6 1.3183(14) . 1_555 n
C1 C14 1.4944(27) . 1_555 n
C1 H34 1.9820(28) . 1_555 n
C1 H41 2.0673(27) . 4_665 n
C2 C1 1.5092(14) . 1_555 n
C2 C3 1.5190(14) . 1_555 n
C2 C11 1.5501(29) . 1_555 n
C2 H41 1.1339(31) . 4_665 n
C3 C2 1.5190(14) . 1_555 n
C3 C4 1.4082(21) . 1_555 n
C3 C7 1.3909(14) . 1_555 n
C4 C3 1.4082(21) . 1_555 n
C4 C5 1.5082(23) . 1_555 n
C4 C10 1.3876(22) . 1_555 n
C4 H21 2.0287(21) . 1_555 n
C4 H42 1.9931(19) . 4_565 n
C5 C4 1.5082(23) . 1_555 n
C5 C6 1.5019(24) . 1_555 n
C5 H21 1.0822(33) . 1_555 n
C5 H22 2.0199(27) . 1_555 n
C5 H42 1.168(4) . 4_565 n
C6 C1 1.3183(14) . 1_555 n
C6 C5 1.5019(24) . 1_555 n
C6 H22 1.0289(25) . 1_555 n
C7 C3 1.3909(14) . 1_555 n
C7 C8 1.3838(23) . 1_555 n
C7 H23 1.2055(22) . 1_555 n
C8 C7 1.3838(23) . 1_555 n
C8 C9 1.3856(22) . 1_555 n
C8 H24 1.2738(22) . 1_555 n
C9 C8 1.3856(22) . 1_555 n
C9 C10 1.3899(22) . 1_555 n
C9 O18 1.3808(23) . 1_555 n
C9 H25 1.9131(28) . 1_555 n
C10 C4 1.3876(22) . 1_555 n
C10 C9 1.3899(22) . 1_555 n
C10 H25 0.9942(22) . 1_555 n
C11 C2 1.5501(29) . 1_555 n
C11 C12 1.5336(24) . 1_555 n
C11 H26 0.9960(34) . 1_555 n
C11 H27 1.1536(34) . 1_555 n
C12 C11 1.5336(24) . 1_555 n
C12 C13 1.5332(24) . 1_555 n
C12 H28 1.1818(33) . 1_555 n
C12 H29 1.0545(29) . 1_555 n
C13 C12 1.5332(24) . 1_555 n
C13 C14 1.5600(22) . 1_555 n
C13 C17 1.5454(23) . 1_555 n
C13 C19 1.5266(25) . 1_555 n
C14 C1 1.4944(27) . 1_555 n
C14 C13 1.5600(22) . 1_555 n
C14 C15 1.5290(23) . 1_555 n
C14 H34 1.0139(26) . 1_555 n
C15 C14 1.5290(23) . 1_555 n
C15 C16 1.5469(30) . 1_555 n
C15 H30 1.0657(27) . 1_555 n
C15 H31 1.3169(34) . 1_555 n
C15 H33 2.0438(33) . 1_555 n
C15 H34 2.0047(31) . 1_555 n
C16 C15 1.5469(30) . 1_555 n
C16 C17 1.5476(23) . 1_555 n
C16 H32 1.273(4) . 1_555 n
C16 H33 0.9694(31) . 1_555 n
C17 C13 1.5454(23) . 1_555 n
C17 C16 1.5476(23) . 1_555 n
C17 O20 1.4246(22) . 1_555 n
C17 H38 1.0073(25) . 1_555 n
C17 H40 1.9128(25) . 1_555 n
O18 C9 1.3808(23) . 1_555 n
O18 H39 1.3818(10) . 1_555 n
O18 H40 2.0162(26) . 4_664 n
C19 C13 1.5266(25) . 1_555 n
C19 H35 1.056(4) . 1_555 n
C19 H36 1.205(4) . 1_555 n
C19 H37 1.006(4) . 1_555 n
O20 C17 1.4246(22) . 1_555 n
O20 H38 1.8966(27) . 1_555 n
O20 H40 0.7747(27) . 1_555 n
H21 C4 2.0287(21) . 1_555 n
H21 C5 1.0822(33) . 1_555 n
H21 H42 1.74116 . 4_565 n
H22 C5 2.0199(27) . 1_555 n
H22 C6 1.0289(25) . 1_555 n
H23 C7 1.2055(22) . 1_555 n
H24 C8 1.2738(22) . 1_555 n
H25 C9 1.9131(28) . 1_555 n
H25 C10 0.9942(22) . 1_555 n
H26 C11 0.9960(34) . 1_555 n
H26 H27 1.7486 . 1_555 n
H27 C11 1.1536(34) . 1_555 n
H27 H26 1.7486 . 1_555 n
H28 C12 1.1818(33) . 1_555 n
H28 H29 1.75923 . 1_555 n
H29 C12 1.0545(29) . 1_555 n
H29 H28 1.75923 . 1_555 n
H30 C15 1.0657(27) . 1_555 n
H30 H31 1.75349 . 1_555 n
H31 C15 1.3169(34) . 1_555 n
H31 H30 1.75349 . 1_555 n
H32 C16 1.273(4) . 1_555 n
H32 H33 1.75783 . 1_555 n
H33 C15 2.0438(33) . 1_555 n
H33 C16 0.9694(31) . 1_555 n
H33 H32 1.75783 . 1_555 n
H34 C1 1.9820(28) . 1_555 n
H34 C14 1.0139(26) . 1_555 n
H34 C15 2.0047(31) . 1_555 n
H35 C19 1.056(4) . 1_555 n
H35 H36 1.77111 . 1_555 n
H35 H37 1.74977 . 1_555 n
H36 C19 1.205(4) . 1_555 n
H36 H35 1.77111 . 1_555 n
H36 H37 1.76808 . 1_555 n
H37 C19 1.006(4) . 1_555 n
H37 H35 1.74977 . 1_555 n
H37 H36 1.76808 . 1_555 n
H38 C17 1.0073(25) . 1_555 n
H38 O20 1.8966(27) . 1_555 n
H39 O18 1.3818(10) . 1_555 n
H40 C17 1.9128(25) . 1_555 n
H40 O18 2.0162(26) . 4_665 n
H40 O20 0.7747(27) . 1_555 n
H41 C1 2.0673(27) . 4_664 n
H41 C2 1.1339(31) . 4_664 n
H42 C4 1.9931(19) . 4_564 n
H42 C5 1.168(4) . 4_564 n
H42 H21 1.74116 . 4_564 n
